data_4067923
loop_
_publ_author_name
'Bonnington, Kevin J.'
'Zhang, Fenbao'
'Moustafa, Mahmoud M. Abd Rabo'
'Cooper, Benjamin F. T.'
'Jennings, Michael C.'
'Puddephatt, Richard J.'

_publ_section_title
;
 Activation of Anisole by Organoplatinum(II) Complexes: Evidence for
 Rate-Determining C--H Activation
;
_journal_issue 1
_journal_name_full Organometallics
_journal_page_first 306
_journal_paper_doi 10.1021/om200922a
_journal_volume 31
_journal_year 2012
_chemical_formula_moiety 'C12 H8 F6 N2 O6 Pt S2'
_chemical_formula_sum 'C12 H8 F6 N2 O6 Pt S2'
_chemical_formula_weight 649.41
_chemical_name_systematic
; 
 ? 
;
_space_group_IT_number 15
_symmetry_cell_setting monoclinic
_symmetry_space_group_name_Hall '-C 2yc'
_symmetry_space_group_name_H-M 'C 1 2/c 1'
_atom_sites_solution_hydrogens geom
_atom_sites_solution_primary direct
_atom_sites_solution_secondary difmap
_audit_creation_method SHELXL-97
_cell_angle_alpha 90.000(5)
_cell_angle_beta 111.923(5)
_cell_angle_gamma 90.000(5)
_cell_formula_units_Z 4
_cell_length_a 13.341(5)
_cell_length_b 15.255(5)
_cell_length_c 9.055(5)
_cell_measurement_reflns_used 2629
_cell_measurement_temperature 150(2)
_cell_measurement_theta_max 22.67
_cell_measurement_theta_min 2.72
_cell_volume 1709.6(13)
_computing_cell_refinement 'Bruker SMART'
_computing_data_collection 'Bruker SMART'
_computing_data_reduction 'Bruker SAINT'
_computing_molecular_graphics 'Bruker SHELXTL'
_computing_publication_material 'Bruker SHELXTL'
_computing_structure_refinement 'SHELXL-97 (Sheldrick, 2008)'
_computing_structure_solution 'SHELXS-97 (Sheldrick, 2008)'
_diffrn_ambient_temperature 150(2)
_diffrn_measured_fraction_theta_full 0.977
_diffrn_measured_fraction_theta_max 0.977
_diffrn_measurement_device_type 'CCD area detector'
_diffrn_measurement_method 'phi and omega scans'
_diffrn_radiation_monochromator graphite
_diffrn_radiation_source 'fine-focus sealed tube'
_diffrn_radiation_type MoK\a
_diffrn_radiation_wavelength 0.71073
_diffrn_reflns_av_R_equivalents 0.1006
_diffrn_reflns_av_sigmaI/netI 0.0547
_diffrn_reflns_limit_h_max 17
_diffrn_reflns_limit_h_min -15
_diffrn_reflns_limit_k_max 20
_diffrn_reflns_limit_k_min -20
_diffrn_reflns_limit_l_max 11
_diffrn_reflns_limit_l_min -11
_diffrn_reflns_number 18225
_diffrn_reflns_theta_full 28.04
_diffrn_reflns_theta_max 28.04
_diffrn_reflns_theta_min 2.12
_exptl_absorpt_coefficient_mu 8.552
_exptl_absorpt_correction_T_max 0.8613
_exptl_absorpt_correction_T_min 0.6995
_exptl_absorpt_correction_type multi-scan
_exptl_absorpt_process_details SADABS
_exptl_crystal_colour colourless
_exptl_crystal_density_diffrn 2.523
_exptl_crystal_density_method 'not measured'
_exptl_crystal_description block
_exptl_crystal_F_000 1224
_exptl_crystal_size_max 0.05
_exptl_crystal_size_mid 0.03
_exptl_crystal_size_min 0.02
_refine_diff_density_max 0.835
_refine_diff_density_min -1.859
_refine_diff_density_rms 0.204
_refine_ls_extinction_method none
_refine_ls_goodness_of_fit_ref 0.771
_refine_ls_hydrogen_treatment constr
_refine_ls_matrix_type full
_refine_ls_number_parameters 156
_refine_ls_number_reflns 2033
_refine_ls_number_restraints 25
_refine_ls_restrained_S_all 0.766
_refine_ls_R_factor_all 0.0461
_refine_ls_R_factor_gt 0.0349
_refine_ls_shift/su_max 0.001
_refine_ls_shift/su_mean 0.000
_refine_ls_structure_factor_coef Fsqd
_refine_ls_weighting_details 'calc w=1/[\s^2^(Fo^2^)+(0.0861P)^2^+1.0089P] where P=(Fo^2^+2Fc^2^)/3'
_refine_ls_weighting_scheme calc
_refine_ls_wR_factor_gt 0.0849
_refine_ls_wR_factor_ref 0.0933
_reflns_number_gt 1728
_reflns_number_total 2033
_reflns_threshold_expression >2sigma(I)
_cod_data_source_file om200922a_si_001.cif
_cod_data_source_block 11b
_cod_depositor_comments
;
The following automatic conversions were performed:

'_symmetry_cell_setting' value 'Monoclinic' changed to 'monoclinic'
according to /home/saulius/struct/CIF-dictionaries/cif_core.dic
dictionary named 'cif_core.dic' version 2.4.1 from 2010-06-29.

Automatic conversion script
Id: cif_fix_values 1715 2011-07-08 13:25:40Z adriana 
;
_cod_original_sg_symbol_Hall -C2yc
_cod_original_sg_symbol_H-M C2/c
_cod_database_code 4067923

loop_
_symmetry_equiv_pos_as_xyz
'x, y, z'
'-x, y, -z+1/2'
'x+1/2, y+1/2, z'
'-x+1/2, y+1/2, -z+1/2'
'-x, -y, -z'
'x, -y, z-1/2'
'-x+1/2, -y+1/2, -z'
'x+1/2, -y+1/2, z-1/2'

loop_
_atom_site_label
_atom_site_type_symbol
_atom_site_fract_x
_atom_site_fract_y
_atom_site_fract_z
_atom_site_U_iso_or_equiv
_atom_site_adp_type
_atom_site_occupancy
_atom_site_symmetry_multiplicity
_atom_site_calc_flag
_atom_site_refinement_flags
_atom_site_disorder_group
S01 S -0.58432(14) 0.19453(11) -0.53612(18) 0.0243(3) Uani 1 1 d . .
F01 F -0.3725(4) 0.2003(4) -0.4152(6) 0.0500(12) Uani 1 1 d . .
F02 F -0.4419(4) 0.0848(3) -0.3541(5) 0.0495(12) Uani 1 1 d . .
O03 O -0.6584(4) 0.1246(4) -0.5901(5) 0.0354(11) Uani 1 1 d . .
O01 O -0.5898(4) 0.2338(3) -0.3890(5) 0.0243(9) Uani 1 1 d . .
F03 F -0.4401(4) 0.0994(3) -0.5902(5) 0.0505(12) Uani 1 1 d . .
O02 O -0.5804(4) 0.2584(3) -0.6492(5) 0.0361(12) Uani 1 1 d . .
C11 C -0.4507(6) 0.1412(6) -0.4702(8) 0.0353(16) Uani 1 1 d . .
Pt1 Pt -0.5000 0.33385(2) -0.2500 0.01966(13) Uani 0.984(2) 2 d SPD 1
Pt1B Pt -0.5000 0.6686(14) -0.2500 0.020(8) Uani 0.016(2) 2 d SPD 2
N01 N -0.4185(4) 0.4320(3) -0.1147(5) 0.0194(10) Uani 0.984(2) 1 d PD 1
C05 C -0.3341(5) 0.4251(4) 0.0234(7) 0.0240(13) Uani 0.984(2) 1 d PD 1
H05 H -0.3087 0.3684 0.0637 0.029 Uiso 0.984(2) 1 calc PR 1
C04 C -0.2829(5) 0.4977(4) 0.1088(7) 0.0246(13) Uani 0.984(2) 1 d PD 1
H04 H -0.2241 0.4910 0.2077 0.030 Uiso 0.984(2) 1 calc PR 1
C03 C -0.3177(5) 0.5799(4) 0.0498(7) 0.0250(13) Uani 0.984(2) 1 d PD 1
H03 H -0.2826 0.6306 0.1068 0.030 Uiso 0.984(2) 1 calc PR 1
C02 C -0.4042(5) 0.5882(4) -0.0933(7) 0.0248(13) Uani 0.984(2) 1 d PD 1
H02 H -0.4290 0.6446 -0.1359 0.030 Uiso 0.984(2) 1 calc PR 1
C01 C -0.4540(5) 0.5136(4) -0.1735(6) 0.0194(12) Uani 0.984(2) 1 d PD 1
N01B N -0.416(3) 0.572(3) -0.112(5) 0.0194(10) Uani 0.016(2) 1 d PD 2
C05B C -0.332(3) 0.582(6) 0.026(5) 0.0240(13) Uani 0.016(2) 1 d PD 2
H05B H -0.3097 0.6400 0.0624 0.029 Uiso 0.016(2) 1 calc PR 2
C04B C -0.278(6) 0.512(8) 0.116(9) 0.0246(13) Uani 0.016(2) 1 d PD 2
H04B H -0.2191 0.5214 0.2133 0.030 Uiso 0.016(2) 1 calc PR 2
C03B C -0.310(9) 0.429(7) 0.063(14) 0.0250(13) Uani 0.016(2) 1 d PD 2
H03B H -0.2730 0.3794 0.1224 0.030 Uiso 0.016(2) 1 calc PR 2
C02B C -0.398(9) 0.417(4) -0.078(15) 0.0248(13) Uani 0.016(2) 1 d PD 2
H02B H -0.4217 0.3591 -0.1149 0.030 Uiso 0.016(2) 1 calc PR 2
C01B C -0.449(7) 0.489(2) -0.166(10) 0.0194(12) Uani 0.016(2) 1 d PD 2

loop_
_atom_site_aniso_label
_atom_site_aniso_U_11
_atom_site_aniso_U_22
_atom_site_aniso_U_33
_atom_site_aniso_U_23
_atom_site_aniso_U_13
_atom_site_aniso_U_12
S01 0.0249(8) 0.0253(7) 0.0206(7) -0.0003(6) 0.0062(6) 0.0001(6)
F01 0.033(3) 0.059(3) 0.056(3) -0.013(2) 0.015(2) 0.000(2)
F02 0.054(3) 0.053(3) 0.036(2) 0.012(2) 0.010(2) 0.024(2)
O03 0.033(3) 0.039(3) 0.030(2) -0.012(2) 0.007(2) -0.011(2)
O01 0.023(2) 0.027(2) 0.022(2) -0.0004(16) 0.0072(17) -0.0026(18)
F03 0.053(3) 0.059(3) 0.041(2) -0.014(2) 0.018(2) 0.014(2)
O02 0.047(3) 0.033(3) 0.028(2) 0.008(2) 0.014(2) 0.009(2)
C11 0.031(4) 0.049(4) 0.026(3) -0.003(3) 0.009(3) 0.005(3)
Pt1 0.0194(2) 0.02145(19) 0.01624(17) 0.000 0.00445(13) 0.000
Pt1B 0.010(11) 0.037(13) 0.016(10) 0.000 0.008(7) 0.000
N01 0.018(3) 0.024(3) 0.016(2) -0.0006(19) 0.0063(19) 0.001(2)
C05 0.021(3) 0.025(3) 0.021(3) -0.001(2) 0.003(2) -0.003(3)
C04 0.024(3) 0.028(3) 0.020(3) -0.001(2) 0.006(2) -0.001(3)
C03 0.018(3) 0.027(3) 0.026(3) -0.001(2) 0.004(2) -0.003(3)
C02 0.029(4) 0.024(3) 0.022(3) -0.003(2) 0.011(3) 0.001(3)
C01 0.016(3) 0.027(3) 0.016(3) -0.001(2) 0.007(2) 0.002(2)
N01B 0.018(3) 0.024(3) 0.016(2) -0.0006(19) 0.0063(19) 0.001(2)
C05B 0.021(3) 0.025(3) 0.021(3) -0.001(2) 0.003(2) -0.003(3)
C04B 0.024(3) 0.028(3) 0.020(3) -0.001(2) 0.006(2) -0.001(3)
C03B 0.018(3) 0.027(3) 0.026(3) -0.001(2) 0.004(2) -0.003(3)
C02B 0.029(4) 0.024(3) 0.022(3) -0.003(2) 0.011(3) 0.001(3)
C01B 0.016(3) 0.027(3) 0.016(3) -0.001(2) 0.007(2) 0.002(2)

loop_
_atom_type_symbol
_atom_type_description
_atom_type_scat_dispersion_real
_atom_type_scat_dispersion_imag
_atom_type_scat_source
C C 0.0033 0.0016 'International Tables Vol C Tables 4.2.6.8 and 6.1.1.4'
H H 0.0000 0.0000 'International Tables Vol C Tables 4.2.6.8 and 6.1.1.4'
N N 0.0061 0.0033 'International Tables Vol C Tables 4.2.6.8 and 6.1.1.4'
O O 0.0106 0.0060 'International Tables Vol C Tables 4.2.6.8 and 6.1.1.4'
F F 0.0171 0.0103 'International Tables Vol C Tables 4.2.6.8 and 6.1.1.4'
S S 0.1246 0.1234 'International Tables Vol C Tables 4.2.6.8 and 6.1.1.4'
Pt Pt -1.7033 8.3905 'International Tables Vol C Tables 4.2.6.8 and 6.1.1.4'

loop_
_geom_angle_atom_site_label_1
_geom_angle_atom_site_label_2
_geom_angle_atom_site_label_3
_geom_angle
_geom_angle_site_symmetry_1
_geom_angle_site_symmetry_3
O03 S01 O02 118.4(3) . .
O03 S01 O01 110.6(3) . .
O02 S01 O01 113.2(3) . .
O03 S01 C11 104.2(4) . .
O02 S01 C11 104.1(3) . .
O01 S01 C11 104.6(3) . .
S01 O01 Pt1 129.5(3) . .
S01 O02 Pt1B 151.8(4) . 5_464
F03 C11 F01 109.2(6) . .
F03 C11 F02 109.5(7) . .
F01 C11 F02 108.6(6) . .
F03 C11 S01 109.7(5) . .
F01 C11 S01 110.6(6) . .
F02 C11 S01 109.3(5) . .
N01 Pt1 N01 81.9(3) . 2_454
N01 Pt1 O01 177.77(19) . .
N01 Pt1 O01 97.1(2) 2_454 .
N01 Pt1 O01 97.1(2) . 2_454
N01 Pt1 O01 177.77(19) 2_454 2_454
O01 Pt1 O01 84.1(2) . 2_454
N01B Pt1B N01B 84(3) 2_454 .
N01B Pt1B O02 113.7(14) 2_454 5_464
N01B Pt1B O02 115.6(14) . 5_464
N01B Pt1B O02 115.6(14) 2_454 6_566
N01B Pt1B O02 113.7(14) . 6_566
O02 Pt1B O02 111.9(11) 5_464 6_566
C05 N01 C01 118.9(5) . .
C05 N01 Pt1 126.5(4) . .
C01 N01 Pt1 114.6(4) . .
N01 C05 C04 122.0(6) . .
N01 C05 H05 119.0 . .
C04 C05 H05 119.0 . .
C03 C04 C05 119.4(6) . .
C03 C04 H04 120.3 . .
C05 C04 H04 120.3 . .
C04 C03 C02 119.4(6) . .
C04 C03 H03 120.3 . .
C02 C03 H03 120.3 . .
C01 C02 C03 119.2(6) . .
C01 C02 H02 120.4 . .
C03 C02 H02 120.4 . .
N01 C01 C02 121.1(5) . .
N01 C01 C01 114.4(3) . 2_454
C02 C01 C01 124.4(4) . 2_454
C05B N01B C01B 119(2) . .
C05B N01B Pt1B 125(3) . .
C01B N01B Pt1B 116(2) . .
N01B C05B C04B 122(3) . .
N01B C05B H05B 118.9 . .
C04B C05B H05B 118.9 . .
C03B C04B C05B 119(3) . .
C03B C04B H04B 120.4 . .
C05B C04B H04B 120.4 . .
C04B C03B C02B 119(3) . .
C04B C03B H03B 120.3 . .
C02B C03B H03B 120.3 . .
C03B C02B C01B 120(3) . .
C03B C02B H02B 120.2 . .
C01B C02B H02B 120.2 . .
N01B C01B C02B 121(3) . .
N01B C01B C01B 112(3) . 2_454
C02B C01B C01B 127(3) . 2_454

loop_
_geom_bond_atom_site_label_1
_geom_bond_atom_site_label_2
_geom_bond_distance
_geom_bond_site_symmetry_2
S01 O03 1.412(5) .
S01 O02 1.429(5) .
S01 O01 1.487(4) .
S01 C11 1.844(8) .
F01 C11 1.326(10) .
F02 C11 1.330(9) .
O01 Pt1 2.054(4) .
F03 C11 1.313(8) .
O02 Pt1B 1.988(14) 5_464
Pt1 N01 1.982(5) .
Pt1 N01 1.982(5) 2_454
Pt1 O01 2.054(4) 2_454
Pt1B N01B 1.984(19) 2_454
Pt1B N01B 1.984(19) .
Pt1B O02 1.988(14) 5_464
Pt1B O02 1.988(14) 6_566
N01 C05 1.339(8) .
N01 C01 1.368(8) .
C05 C04 1.378(9) .
C05 H05 0.9500 .
C04 C03 1.374(9) .
C04 H04 0.9500 .
C03 C02 1.382(9) .
C03 H03 0.9500 .
C02 C01 1.380(9) .
C02 H02 0.9500 .
C01 C01 1.467(11) 2_454
N01B C05B 1.34(2) .
N01B C01B 1.37(2) .
C05B C04B 1.38(2) .
C05B H05B 0.9500 .
C04B C03B 1.37(2) .
C04B H04B 0.9500 .
C03B C02B 1.38(2) .
C03B H03B 0.9500 .
C02B C01B 1.38(2) .
C02B H02B 0.9500 .
C01B C01B 1.62(17) 2_454

loop_
_geom_torsion_atom_site_label_1
_geom_torsion_atom_site_label_2
_geom_torsion_atom_site_label_3
_geom_torsion_atom_site_label_4
_geom_torsion
_geom_torsion_site_symmetry_1
_geom_torsion_site_symmetry_4
O03 S01 O01 Pt1 177.7(3) . .
O02 S01 O01 Pt1 -46.6(5) . .
C11 S01 O01 Pt1 66.1(4) . .
O03 S01 O02 Pt1B -131.0(12) . 5_464
O01 S01 O02 Pt1B 97.0(12) . 5_464
C11 S01 O02 Pt1B -15.9(13) . 5_464
O03 S01 C11 F03 59.8(6) . .
O02 S01 C11 F03 -64.9(6) . .
O01 S01 C11 F03 176.0(5) . .
O03 S01 C11 F01 -179.7(5) . .
O02 S01 C11 F01 55.5(5) . .
O01 S01 C11 F01 -63.5(5) . .
O03 S01 C11 F02 -60.3(6) . .
O02 S01 C11 F02 175.0(5) . .
O01 S01 C11 F02 56.0(6) . .
S01 O01 Pt1 N01 142(4) . .
S01 O01 Pt1 N01 80.3(4) . 2_454
S01 O01 Pt1 O01 -97.7(4) . 2_454
N01 Pt1 N01 C05 -179.2(6) 2_454 .
O01 Pt1 N01 C05 119(4) . .
O01 Pt1 N01 C05 -1.2(5) 2_454 .
N01 Pt1 N01 C01 0.1(3) 2_454 .
O01 Pt1 N01 C01 -62(5) . .
O01 Pt1 N01 C01 178.1(4) 2_454 .
C01 N01 C05 C04 0.8(9) . .
Pt1 N01 C05 C04 -179.9(5) . .
N01 C05 C04 C03 -1.3(10) . .
C05 C04 C03 C02 0.8(9) . .
C04 C03 C02 C01 0.3(9) . .
C05 N01 C01 C02 0.2(9) . .
Pt1 N01 C01 C02 -179.1(5) . .
C05 N01 C01 C01 179.2(6) . 2_454
Pt1 N01 C01 C01 -0.1(8) . 2_454
C03 C02 C01 N01 -0.8(9) . .
C03 C02 C01 C01 -179.6(7) . 2_454
N01B Pt1B N01B C05B 180(4) 2_454 .
O02 Pt1B N01B C05B 67(3) 5_464 .
O02 Pt1B N01B C05B -65(3) 6_566 .
N01B Pt1B N01B C01B 0(3) 2_454 .
O02 Pt1B N01B C01B -114(4) 5_464 .
O02 Pt1B N01B C01B 115(4) 6_566 .
C01B N01B C05B C04B 0(3) . .
Pt1B N01B C05B C04B 180(3) . .
N01B C05B C04B C03B 0(3) . .
C05B C04B C03B C02B -1(7) . .
C04B C03B C02B C01B 2(9) . .
C05B N01B C01B C02B 0(7) . .
Pt1B N01B C01B C02B -179(6) . .
C05B N01B C01B C01B -179(7) . 2_454
Pt1B N01B C01B C01B 1(8) . 2_454
C03B C02B C01B N01B -1(10) . .
C03B C02B C01B C01B 179(9) . 2_454
